data_7111556
loop_
_publ_author_name
'Mehdi, Hasan'
'Binnemans, Koen'
'Van Hecke, Kristof'
'Van Meervelt, Luc'
'Nockemann, Peter'

_publ_section_title
;
 Hydrophobic ionic liquids with strongly coordinating anions
;
_journal_issue 2
_journal_name_full 'Chemical Communications'
_journal_page_first 234
_journal_page_last 236
_journal_paper_doi 10.1039/b914977e
_journal_volume 46
_journal_year 2010
_chemical_formula_moiety 'C15 H3 Co F18 O6, C8 H15 N2'
_chemical_formula_sum 'C23 H18 Co F18 N2 O6'
_chemical_formula_weight 819.32
_chemical_name_systematic
;
?
;
_space_group_IT_number 2
_symmetry_cell_setting triclinic
_symmetry_space_group_name_Hall '-P 1'
_symmetry_space_group_name_H-M 'P -1'
_atom_sites_solution_hydrogens geom
_atom_sites_solution_primary direct
_atom_sites_solution_secondary difmap
_audit_creation_method SHELXL-97
_cell_angle_alpha 74.172(3)
_cell_angle_beta 87.160(4)
_cell_angle_gamma 89.240(4)
_cell_formula_units_Z 4
_cell_length_a 9.0040(6)
_cell_length_b 17.7374(11)
_cell_length_c 20.1614(11)
_cell_measurement_reflns_used 2649
_cell_measurement_temperature 100(2)
_cell_measurement_theta_max 69.10
_cell_measurement_theta_min 2.28
_cell_volume 3094.0(3)
_computing_cell_refinement 'Bruker SAINT'
_computing_data_collection 'Bruker SMART'
_computing_data_reduction 'Bruker SAINT'
_computing_publication_material Platon
_computing_structure_refinement 'SHELXL-97 (Sheldrick, 1997)'
_computing_structure_solution 'SHELXS-97 (Sheldrick, 1990)'
_diffrn_ambient_temperature 100(2)
_diffrn_measured_fraction_theta_full 0.960
_diffrn_measured_fraction_theta_max 0.960
_diffrn_measurement_device_type 'SMART 6000'
_diffrn_measurement_method '\w and \f scans'
_diffrn_radiation_monochromator 'crossed G\"obel mirrors'
_diffrn_radiation_source 'fine-focus sealed tube'
_diffrn_radiation_type CuK\a
_diffrn_radiation_wavelength 1.54178
_diffrn_reflns_av_R_equivalents 0.0819
_diffrn_reflns_av_sigmaI/netI 0.1030
_diffrn_reflns_limit_h_max 10
_diffrn_reflns_limit_h_min -10
_diffrn_reflns_limit_k_max 21
_diffrn_reflns_limit_k_min -21
_diffrn_reflns_limit_l_max 24
_diffrn_reflns_limit_l_min -24
_diffrn_reflns_number 29476
_diffrn_reflns_theta_full 70.07
_diffrn_reflns_theta_max 70.07
_diffrn_reflns_theta_min 2.28
_exptl_absorpt_coefficient_mu 5.768
_exptl_absorpt_correction_T_max 0.421
_exptl_absorpt_correction_T_min 0.128
_exptl_absorpt_correction_type multi-scan
_exptl_absorpt_process_details 'Bruker SADABS'
_exptl_crystal_colour orange
_exptl_crystal_density_diffrn 1.759
_exptl_crystal_density_method 'not measured'
_exptl_crystal_description rod
_exptl_crystal_F_000 1628
_exptl_crystal_size_max 0.4
_exptl_crystal_size_mid 0.25
_exptl_crystal_size_min 0.15
_refine_diff_density_max 1.028
_refine_diff_density_min -0.514
_refine_diff_density_rms 0.093
_refine_ls_extinction_method none
_refine_ls_goodness_of_fit_ref 1.076
_refine_ls_hydrogen_treatment constr
_refine_ls_matrix_type full
_refine_ls_number_parameters 990
_refine_ls_number_reflns 11258
_refine_ls_number_restraints 286
_refine_ls_restrained_S_all 1.099
_refine_ls_R_factor_all 0.0870
_refine_ls_R_factor_gt 0.0599
_refine_ls_shift/su_max 0.000
_refine_ls_shift/su_mean 0.000
_refine_ls_structure_factor_coef Fsqd
_refine_ls_weighting_details 'calc w=1/[\s^2^(Fo^2^)+(0.0611P)^2^+0.0000P] where P=(Fo^2^+2Fc^2^)/3'
_refine_ls_weighting_scheme calc
_refine_ls_wR_factor_gt 0.1407
_refine_ls_wR_factor_ref 0.1571
_reflns_number_gt 8050
_reflns_number_total 11258
_reflns_threshold_expression >2sigma(I)
_cod_data_source_file b914977esup1.cif
_cod_data_source_block wg201
_cod_database_code 7111556

loop_
_symmetry_equiv_pos_as_xyz
'x, y, z'
'-x, -y, -z'

loop_
_atom_site_label
_atom_site_type_symbol
_atom_site_fract_x
_atom_site_fract_y
_atom_site_fract_z
_atom_site_U_iso_or_equiv
_atom_site_adp_type
_atom_site_occupancy
_atom_site_symmetry_multiplicity
_atom_site_calc_flag
_atom_site_refinement_flags
_atom_site_disorder_assembly
_atom_site_disorder_group
C1 C 0.2118(5) 0.0545(2) 0.6418(2) 0.0284(9) Uani 1 1 d . . .
C2 C 0.2593(4) 0.1109(2) 0.6830(2) 0.0236(8) Uani 1 1 d . . .
C3 C 0.2337(5) 0.0861(2) 0.7536(2) 0.0286(9) Uani 1 1 d . . .
H3 H 0.2001 0.0340 0.7739 0.034 Uiso 1 1 calc R . .
C4 C 0.2551(5) 0.1342(2) 0.7961(2) 0.0257(9) Uani 1 1 d . . .
C5 C 0.2029(7) 0.1035(3) 0.8731(3) 0.0439(13) Uani 1 1 d . . .
C6 C 0.0509(5) 0.4422(2) 0.6455(2) 0.0309(10) Uani 1 1 d . . .
C7 C 0.2010(5) 0.4035(2) 0.6663(2) 0.0236(8) Uani 1 1 d . . .
C8 C 0.3110(5) 0.4501(2) 0.6827(2) 0.0302(9) Uani 1 1 d . . .
H8 H 0.2940 0.5047 0.6755 0.036 Uiso 1 1 calc R . .
C9 C 0.4445(5) 0.4177(2) 0.7092(2) 0.0277(9) Uani 1 1 d . . .
C10 C 0.5584(7) 0.4736(3) 0.7248(3) 0.0497(14) Uani 1 1 d . . .
C11 C 0.8581(5) 0.2001(2) 0.7080(2) 0.0257(9) Uani 1 1 d . . .
C12 C 0.7167(5) 0.2330(2) 0.6725(2) 0.0225(8) Uani 1 1 d . . .
C13 C 0.7342(5) 0.2901(2) 0.6091(2) 0.0247(9) Uani 1 1 d . . .
H13 H 0.8321 0.3034 0.5900 0.030 Uiso 1 1 calc R . .
C14 C 0.6158(5) 0.3280(2) 0.5729(2) 0.0236(9) Uani 1 1 d . . .
C15 C 0.6518(5) 0.3916(2) 0.5045(2) 0.0280(9) Uani 1 1 d . . .
C16 C 0.3979(6) 0.0232(3) 0.1026(3) 0.0397(12) Uani 1 1 d . . .
C17 C 0.4326(5) 0.0615(2) 0.1600(2) 0.0251(9) Uani 1 1 d . . .
C18 C 0.3992(5) 0.0194(2) 0.2280(2) 0.0260(9) Uani 1 1 d . . .
H18 H 0.3690 -0.0338 0.2379 0.031 Uiso 1 1 calc R . .
C19 C 0.4093(5) 0.0539(2) 0.2815(2) 0.0219(8) Uani 1 1 d . C .
C20 C 0.3466(5) 0.0072(2) 0.3537(2) 0.0292(8) Uani 1 1 d DU . .
C21 C 0.8183(5) 0.3371(2) 0.2938(2) 0.0264(9) Uani 1 1 d . . .
C22 C 0.7814(5) 0.2688(2) 0.26453(19) 0.0214(8) Uani 1 1 d . C .
C23 C 0.9004(5) 0.2264(2) 0.2464(2) 0.0279(9) Uani 1 1 d . . .
H23 H 0.9978 0.2382 0.2566 0.033 Uiso 1 1 calc R . .
C24 C 0.8822(5) 0.1672(2) 0.2138(2) 0.0249(9) Uani 1 1 d . C .
C25 C 1.0248(5) 0.1291(2) 0.1939(2) 0.0363(9) Uani 1 1 d DU . .
C26 C 0.2353(5) 0.3852(2) 0.1641(2) 0.0270(9) Uani 1 1 d . . .
C27 C 0.3791(5) 0.3422(2) 0.15346(19) 0.0219(8) Uani 1 1 d . C .
C28 C 0.4896(5) 0.3842(2) 0.1069(2) 0.0234(8) Uani 1 1 d . . .
H28 H 0.4782 0.4391 0.0881 0.028 Uiso 1 1 calc R . .
C29 C 0.6142(5) 0.3477(2) 0.08784(19) 0.0226(8) Uani 1 1 d . C .
C30 C 0.7250(5) 0.3974(2) 0.0330(2) 0.0282(9) Uani 1 1 d . . .
C31 C 0.3482(5) 0.2388(2) 0.4822(2) 0.0295(9) Uani 1 1 d . . .
H31 H 0.3619 0.2157 0.5299 0.035 Uiso 1 1 calc R . .
C32 C 0.3665(6) 0.2629(3) 0.3696(2) 0.0330(10) Uani 1 1 d . . .
H32 H 0.3957 0.2601 0.3244 0.040 Uiso 1 1 calc R . .
C33 C 0.2675(5) 0.3137(3) 0.3862(2) 0.0325(10) Uani 1 1 d . . .
H33 H 0.2138 0.3530 0.3547 0.039 Uiso 1 1 calc R . .
C34 C 0.1697(6) 0.3408(3) 0.4969(3) 0.0389(11) Uani 1 1 d . . .
H34A H 0.1652 0.3109 0.5457 0.058 Uiso 1 1 calc R . .
H34B H 0.0688 0.3483 0.4801 0.058 Uiso 1 1 calc R . .
H34C H 0.2153 0.3920 0.4921 0.058 Uiso 1 1 calc R . .
C35 C 0.5323(6) 0.1555(2) 0.4371(2) 0.0314(10) Uani 1 1 d . . .
H35A H 0.5536 0.1454 0.3916 0.038 Uiso 1 1 calc R . .
H35B H 0.4942 0.1063 0.4694 0.038 Uiso 1 1 calc R . .
C36 C 0.6741(6) 0.1782(2) 0.4629(2) 0.0302(9) Uani 1 1 d . . .
H36A H 0.6579 0.1776 0.5120 0.036 Uiso 1 1 calc R . .
H36B H 0.7014 0.2323 0.4364 0.036 Uiso 1 1 calc R . .
C37 C 0.8014(6) 0.1231(3) 0.4562(2) 0.0347(10) Uani 1 1 d . . .
H37A H 0.8148 0.1221 0.4074 0.042 Uiso 1 1 calc R . .
H37B H 0.7755 0.0694 0.4842 0.042 Uiso 1 1 calc R . .
C38 C 0.9483(7) 0.1477(4) 0.4798(3) 0.0530(14) Uani 1 1 d . . .
H38A H 0.9761 0.2002 0.4512 0.080 Uiso 1 1 calc R . .
H38B H 1.0266 0.1104 0.4751 0.080 Uiso 1 1 calc R . .
H38C H 0.9360 0.1484 0.5282 0.080 Uiso 1 1 calc R . .
C39 C 0.4301(6) 0.7855(3) 0.0188(2) 0.0348(11) Uani 1 1 d . . .
H39 H 0.4796 0.7973 -0.0255 0.042 Uiso 1 1 calc R . .
C40 C 0.2586(7) 0.7760(3) 0.1015(2) 0.0432(13) Uani 1 1 d . . .
H40 H 0.1660 0.7805 0.1248 0.052 Uiso 1 1 calc R . .
C41 C 0.3813(7) 0.7419(3) 0.1305(2) 0.0435(13) Uani 1 1 d . . .
H41 H 0.3927 0.7176 0.1781 0.052 Uiso 1 1 calc R . .
C42 C 0.1872(8) 0.8421(4) -0.0196(3) 0.0587(16) Uani 1 1 d . . .
H42A H 0.2391 0.8580 -0.0651 0.088 Uiso 1 1 calc R . .
H42B H 0.1463 0.8886 -0.0078 0.088 Uiso 1 1 calc R . .
H42C H 0.1062 0.8061 -0.0203 0.088 Uiso 1 1 calc R . .
C43 C 0.6433(8) 0.7192(4) 0.0844(3) 0.0614(16) Uani 1 1 d DU . .
H43A H 0.7091 0.7605 0.0549 0.074 Uiso 1 1 calc R A 1
H43B H 0.6688 0.7133 0.1328 0.074 Uiso 1 1 calc R A 1
C44A C 0.6828(10) 0.6453(6) 0.0681(6) 0.067(2) Uani 0.673(10) 1 d PDU B 1
H44A H 0.6496 0.6481 0.0214 0.080 Uiso 0.673(10) 1 calc PR B 1
H44B H 0.6275 0.6020 0.1012 0.080 Uiso 0.673(10) 1 calc PR B 1
C45A C 0.8445(11) 0.6261(8) 0.0702(6) 0.069(3) Uani 0.673(10) 1 d PDU B 1
H45A H 0.8987 0.6685 0.0356 0.083 Uiso 0.673(10) 1 calc PR B 1
H45B H 0.8597 0.5773 0.0559 0.083 Uiso 0.673(10) 1 calc PR B 1
C46A C 0.9137(11) 0.6153(7) 0.1383(5) 0.072(3) Uani 0.673(10) 1 d PDU B 1
H46A H 0.9112 0.6651 0.1506 0.108 Uiso 0.673(10) 1 calc PR B 1
H46B H 1.0171 0.5982 0.1349 0.108 Uiso 0.673(10) 1 calc PR B 1
H46C H 0.8580 0.5756 0.1739 0.108 Uiso 0.673(10) 1 calc PR B 1
C44B C 0.6255(18) 0.6304(7) 0.0946(11) 0.063(3) Uani 0.327(10) 1 d PDU B 2
H44C H 0.5381 0.6122 0.1265 0.076 Uiso 0.327(10) 1 calc PR B 2
H44D H 0.6036 0.6217 0.0497 0.076 Uiso 0.327(10) 1 calc PR B 2
C45B C 0.7562(19) 0.5806(9) 0.1224(10) 0.068(3) Uani 0.327(10) 1 d PDU B 2
H45C H 0.7749 0.5857 0.1689 0.082 Uiso 0.327(10) 1 calc PR B 2
H45D H 0.7328 0.5250 0.1269 0.082 Uiso 0.327(10) 1 calc PR B 2
C46B C 0.893(2) 0.6033(15) 0.0768(14) 0.067(5) Uani 0.327(10) 1 d PDU B 2
H46D H 0.8726 0.6033 0.0296 0.101 Uiso 0.327(10) 1 calc PR B 2
H46E H 0.9729 0.5656 0.0937 0.101 Uiso 0.327(10) 1 calc PR B 2
H46F H 0.9249 0.6558 0.0773 0.101 Uiso 0.327(10) 1 calc PR B 2
N1 N 0.2586(4) 0.2980(2) 0.45666(18) 0.0285(8) Uani 1 1 d . . .
N2 N 0.4166(4) 0.2166(2) 0.43009(17) 0.0275(8) Uani 1 1 d . . .
N3 N 0.2911(5) 0.8033(2) 0.0317(2) 0.0373(10) Uani 1 1 d . . .
N4 N 0.4895(5) 0.7489(2) 0.0772(2) 0.0392(10) Uani 1 1 d . B .
O1 O 0.3106(3) 0.17558(14) 0.64705(14) 0.0230(6) Uani 1 1 d . . .
O2 O 0.3092(3) 0.20178(15) 0.78161(14) 0.0262(6) Uani 1 1 d . . .
O3 O 0.2070(3) 0.33330(15) 0.66593(14) 0.0232(6) Uani 1 1 d . . .
O4 O 0.4877(4) 0.34807(15) 0.72252(15) 0.0277(6) Uani 1 1 d . . .
O5 O 0.5978(3) 0.20637(15) 0.70547(14) 0.0239(6) Uani 1 1 d . . .
O6 O 0.4787(3) 0.31938(15) 0.58815(14) 0.0246(6) Uani 1 1 d . . .
O7 O 0.4841(3) 0.12988(16) 0.13734(14) 0.0250(6) Uani 1 1 d . . .
O8 O 0.4617(3) 0.11939(15) 0.28098(13) 0.0223(6) Uani 1 1 d . . .
O9 O 0.6454(3) 0.26076(15) 0.25684(14) 0.0235(6) Uani 1 1 d . . .
O10 O 0.7664(3) 0.14107(14) 0.19790(14) 0.0226(6) Uani 1 1 d . . .
O11 O 0.3787(3) 0.27185(15) 0.18728(14) 0.0253(6) Uani 1 1 d . . .
O12 O 0.6524(3) 0.27706(15) 0.10809(14) 0.0257(6) Uani 1 1 d . . .
F1 F 0.2601(4) 0.07703(14) 0.57607(14) 0.0427(7) Uani 1 1 d . . .
F2 F 0.2644(3) -0.01779(13) 0.66876(13) 0.0360(6) Uani 1 1 d . . .
F3 F 0.0640(4) 0.04856(18) 0.64270(19) 0.0515(8) Uani 1 1 d . . .
F4 F 0.1593(6) 0.0301(2) 0.89081(18) 0.0838(15) Uani 1 1 d U . .
F5 F 0.0930(4) 0.1486(2) 0.88769(16) 0.0652(10) Uani 1 1 d . . .
F6 F 0.3114(4) 0.1090(2) 0.91414(15) 0.0577(9) Uani 1 1 d . . .
F7 F 0.0183(4) 0.4383(2) 0.58228(18) 0.0584(9) Uani 1 1 d . . .
F8 F -0.0578(4) 0.40604(17) 0.6875(2) 0.0621(11) Uani 1 1 d . . .
F9 F 0.0437(3) 0.51757(14) 0.64348(16) 0.0391(6) Uani 1 1 d . . .
F10 F 0.5005(4) 0.5367(2) 0.7385(3) 0.0756(13) Uani 1 1 d . . .
F11 F 0.6502(5) 0.5013(3) 0.6677(3) 0.0871(15) Uani 1 1 d . . .
F12 F 0.6475(5) 0.4390(2) 0.7724(3) 0.0824(14) Uani 1 1 d . . .
F13 F 0.8436(3) 0.12655(14) 0.74613(17) 0.0439(7) Uani 1 1 d . . .
F14 F 0.8975(3) 0.24209(15) 0.75028(14) 0.0372(6) Uani 1 1 d . . .
F15 F 0.9749(3) 0.20265(16) 0.66322(14) 0.0386(6) Uani 1 1 d . . .
F16 F 0.6523(4) 0.46198(15) 0.51562(16) 0.0491(8) Uani 1 1 d . . .
F17 F 0.7846(3) 0.38136(17) 0.47605(14) 0.0434(7) Uani 1 1 d . . .
F18 F 0.5523(3) 0.39229(16) 0.45842(13) 0.0388(6) Uani 1 1 d . . .
F19 F 0.5072(4) 0.03715(17) 0.05389(16) 0.0539(9) Uani 1 1 d . . .
F20 F 0.2777(5) 0.0561(3) 0.0711(2) 0.0810(13) Uani 1 1 d . . .
F21 F 0.3804(6) -0.0534(2) 0.12450(18) 0.0775(15) Uani 1 1 d . . .
F22A F 0.2687(5) -0.0546(2) 0.35388(18) 0.0536(12) Uani 0.858(6) 1 d PDU C 1
F23A F 0.2543(5) 0.0533(2) 0.37995(18) 0.0537(12) Uani 0.858(6) 1 d PDU C 1
F24A F 0.4513(4) -0.0126(3) 0.39842(19) 0.0557(11) Uani 0.858(6) 1 d PDU C 1
F22B F 0.382(2) -0.0686(6) 0.3609(9) 0.043(3) Uani 0.142(6) 1 d PDU C 2
F23B F 0.2021(10) 0.0077(13) 0.3586(10) 0.050(4) Uani 0.142(6) 1 d PDU C 2
F24B F 0.402(2) 0.0243(13) 0.4057(8) 0.046(3) Uani 0.142(6) 1 d PDU C 2
F25 F 0.7064(3) 0.35164(14) 0.33434(13) 0.0319(6) Uani 1 1 d . . .
F26 F 0.9387(3) 0.32302(16) 0.33160(15) 0.0398(6) Uani 1 1 d . . .
F27 F 0.8453(3) 0.40204(13) 0.24329(14) 0.0388(7) Uani 1 1 d . . .
F28A F 1.1361(7) 0.1343(5) 0.2328(4) 0.0786(19) Uani 0.737(8) 1 d PDU D 1
F29A F 1.0777(6) 0.1730(3) 0.1321(3) 0.0743(18) Uani 0.737(8) 1 d PDU D 1
F30A F 1.0093(6) 0.0599(3) 0.1891(4) 0.0704(19) Uani 0.737(8) 1 d PDU D 1
F28B F 1.0268(16) 0.0555(6) 0.2347(8) 0.059(3) Uani 0.263(8) 1 d PDU D 2
F29B F 1.1501(12) 0.1596(8) 0.1954(9) 0.052(3) Uani 0.263(8) 1 d PDU D 2
F30B F 1.0221(15) 0.1183(10) 0.1309(6) 0.064(3) Uani 0.263(8) 1 d PDU D 2
F31 F 0.1239(3) 0.36156(19) 0.13321(18) 0.0514(8) Uani 1 1 d . . .
F32 F 0.1942(3) 0.37015(17) 0.23061(14) 0.0454(8) Uani 1 1 d . . .
F33 F 0.2447(3) 0.46286(14) 0.13958(15) 0.0421(7) Uani 1 1 d . . .
F34 F 0.8596(4) 0.3942(2) 0.05659(18) 0.0610(10) Uani 1 1 d . . .
F35 F 0.6889(3) 0.47304(14) 0.01288(15) 0.0435(7) Uani 1 1 d . . .
F36 F 0.7316(5) 0.37229(18) -0.02292(16) 0.0602(11) Uani 1 1 d . . .
Co1 Co 0.39372(8) 0.26259(3) 0.68581(3) 0.02192(16) Uani 1 1 d . . .
Co2 Co 0.56142(7) 0.19778(3) 0.19562(3) 0.02045(16) Uani 1 1 d . C .

loop_
_atom_site_aniso_label
_atom_site_aniso_U_11
_atom_site_aniso_U_22
_atom_site_aniso_U_33
_atom_site_aniso_U_23
_atom_site_aniso_U_13
_atom_site_aniso_U_12
C1 0.032(3) 0.0214(18) 0.032(2) -0.0049(16) -0.0103(17) 0.0022(16)
C2 0.017(2) 0.0215(18) 0.029(2) -0.0010(15) -0.0070(15) 0.0054(15)
C3 0.033(2) 0.0254(19) 0.024(2) 0.0012(16) -0.0066(17) -0.0018(17)
C4 0.027(2) 0.0245(19) 0.021(2) 0.0011(15) -0.0013(16) -0.0003(16)
C5 0.056(4) 0.043(3) 0.026(2) 0.003(2) 0.001(2) -0.013(2)
C6 0.026(2) 0.0237(19) 0.042(3) -0.0077(18) -0.0004(19) -0.0004(17)
C7 0.022(2) 0.0276(19) 0.0183(18) -0.0022(15) 0.0032(15) 0.0003(16)
C8 0.029(2) 0.0261(19) 0.036(2) -0.0096(17) -0.0032(18) -0.0007(17)
C9 0.029(2) 0.030(2) 0.025(2) -0.0088(17) -0.0012(16) 0.0002(17)
C10 0.047(3) 0.027(2) 0.074(4) -0.010(2) -0.028(3) 0.004(2)
C11 0.026(2) 0.0222(18) 0.025(2) 0.0012(15) 0.0000(16) -0.0017(16)
C12 0.023(2) 0.0218(17) 0.023(2) -0.0061(15) 0.0016(16) 0.0000(15)
C13 0.023(2) 0.0244(18) 0.025(2) -0.0057(16) 0.0045(16) -0.0029(15)
C14 0.029(2) 0.0207(17) 0.0194(19) -0.0041(15) 0.0037(16) -0.0041(15)
C15 0.030(3) 0.031(2) 0.020(2) -0.0011(16) 0.0012(16) -0.0046(17)
C16 0.047(3) 0.046(3) 0.029(2) -0.017(2) 0.007(2) -0.014(2)
C17 0.026(2) 0.0252(19) 0.025(2) -0.0090(16) 0.0029(16) -0.0016(16)
C18 0.026(2) 0.0242(18) 0.026(2) -0.0055(16) 0.0028(16) -0.0002(16)
C19 0.021(2) 0.0199(17) 0.0207(19) 0.0009(14) 0.0024(15) 0.0009(14)
C20 0.034(2) 0.0301(17) 0.0196(18) -0.0010(15) 0.0030(14) -0.0068(15)
C21 0.028(2) 0.0268(19) 0.024(2) -0.0067(16) -0.0011(16) -0.0020(16)
C22 0.022(2) 0.0231(17) 0.0161(18) -0.0010(14) 0.0021(14) -0.0035(15)
C23 0.025(2) 0.0242(18) 0.035(2) -0.0084(17) -0.0041(17) -0.0003(16)
C24 0.025(2) 0.0200(17) 0.025(2) 0.0019(15) 0.0014(16) -0.0028(16)
C25 0.022(2) 0.0331(17) 0.059(2) -0.0212(17) -0.0002(17) 0.0013(16)
C26 0.024(2) 0.031(2) 0.021(2) 0.0026(16) -0.0045(16) 0.0054(17)
C27 0.026(2) 0.0229(18) 0.0166(18) -0.0046(14) -0.0078(15) 0.0024(15)
C28 0.027(2) 0.0192(17) 0.0192(19) 0.0028(14) -0.0019(15) 0.0045(15)
C29 0.023(2) 0.0264(19) 0.0144(17) 0.0012(15) -0.0032(14) -0.0019(16)
C30 0.029(2) 0.0265(19) 0.023(2) 0.0025(16) 0.0004(17) -0.0005(17)
C31 0.037(3) 0.034(2) 0.0162(19) -0.0058(16) 0.0009(16) -0.0073(18)
C32 0.037(3) 0.042(2) 0.017(2) -0.0033(17) 0.0013(17) 0.001(2)
C33 0.027(2) 0.047(2) 0.020(2) -0.0029(18) -0.0010(16) -0.0026(19)
C34 0.035(3) 0.052(3) 0.031(2) -0.014(2) -0.0027(19) 0.007(2)
C35 0.043(3) 0.0267(19) 0.025(2) -0.0065(16) -0.0016(18) -0.0012(18)
C36 0.043(3) 0.0266(19) 0.021(2) -0.0053(16) -0.0056(17) 0.0043(18)
C37 0.044(3) 0.035(2) 0.022(2) -0.0014(17) -0.0038(18) 0.009(2)
C38 0.049(4) 0.064(3) 0.043(3) -0.009(3) -0.014(2) 0.017(3)
C39 0.050(3) 0.033(2) 0.021(2) -0.0066(17) -0.0017(19) -0.003(2)
C40 0.064(4) 0.044(3) 0.020(2) -0.0067(19) 0.008(2) -0.005(2)
C41 0.070(4) 0.040(2) 0.019(2) -0.0056(19) 0.001(2) -0.005(2)
C42 0.057(4) 0.080(4) 0.030(3) -0.001(3) 0.001(2) 0.016(3)
C43 0.060(4) 0.082(4) 0.055(3) -0.038(3) -0.023(3) 0.030(3)
C44A 0.056(5) 0.088(5) 0.078(5) -0.057(4) -0.003(4) 0.015(4)
C45A 0.047(6) 0.090(6) 0.085(6) -0.050(5) 0.009(5) 0.007(5)
C46A 0.049(6) 0.079(6) 0.087(7) -0.024(5) 0.009(5) 0.007(5)
C44B 0.054(7) 0.088(6) 0.064(6) -0.049(5) -0.004(6) 0.024(6)
C45B 0.051(6) 0.086(6) 0.079(6) -0.044(6) -0.003(5) 0.012(5)
C46B 0.043(10) 0.077(10) 0.088(10) -0.035(9) 0.003(9) 0.010(8)
N1 0.025(2) 0.0379(18) 0.0212(17) -0.0048(14) -0.0017(14) -0.0050(15)
N2 0.029(2) 0.0347(17) 0.0174(16) -0.0050(14) 0.0005(13) -0.0044(15)
N3 0.053(3) 0.0358(19) 0.0195(19) -0.0025(15) 0.0044(17) 0.0002(18)
N4 0.059(3) 0.0363(19) 0.026(2) -0.0138(16) -0.0083(18) 0.0040(18)
O1 0.0239(16) 0.0217(12) 0.0225(14) -0.0053(11) 0.0025(11) -0.0003(11)
O2 0.0286(17) 0.0266(14) 0.0207(14) -0.0021(11) 0.0012(11) 0.0001(12)
O3 0.0213(15) 0.0214(12) 0.0257(14) -0.0048(10) 0.0014(11) -0.0017(10)
O4 0.0346(18) 0.0233(13) 0.0250(15) -0.0057(11) -0.0062(12) 0.0030(12)
O5 0.0222(15) 0.0228(12) 0.0246(14) -0.0029(11) -0.0015(11) 0.0003(11)
O6 0.0242(16) 0.0269(13) 0.0191(13) -0.0004(11) -0.0012(11) 0.0011(11)
O7 0.0274(16) 0.0296(14) 0.0169(13) -0.0051(11) 0.0010(11) -0.0014(12)
O8 0.0244(15) 0.0227(12) 0.0168(13) -0.0005(10) -0.0007(10) -0.0013(11)
O9 0.0234(16) 0.0262(13) 0.0204(14) -0.0058(11) 0.0019(11) -0.0019(11)
O10 0.0240(16) 0.0205(12) 0.0212(13) -0.0023(10) -0.0013(11) 0.0019(11)
O11 0.0244(16) 0.0242(13) 0.0221(14) 0.0023(11) 0.0005(11) -0.0005(11)
O12 0.0264(16) 0.0262(13) 0.0201(14) 0.0002(11) 0.0030(11) 0.0029(11)
F1 0.072(2) 0.0302(12) 0.0256(13) -0.0060(10) -0.0115(13) -0.0018(13)
F2 0.0533(18) 0.0210(11) 0.0323(14) -0.0043(10) -0.0078(12) 0.0054(11)
F3 0.0343(18) 0.0528(16) 0.078(2) -0.0335(16) -0.0178(15) 0.0023(13)
F4 0.149(4) 0.059(2) 0.0329(18) 0.0058(15) 0.008(2) -0.054(2)
F5 0.049(2) 0.105(3) 0.0311(16) -0.0050(17) 0.0194(15) 0.0049(19)
F6 0.073(2) 0.068(2) 0.0240(15) 0.0037(14) -0.0142(14) 0.0004(17)
F7 0.051(2) 0.079(2) 0.060(2) -0.0402(18) -0.0294(16) 0.0309(17)
F8 0.0277(17) 0.0444(16) 0.095(3) 0.0101(16) 0.0188(17) 0.0042(13)
F9 0.0342(16) 0.0249(12) 0.0582(18) -0.0103(12) -0.0092(12) 0.0053(10)
F10 0.056(2) 0.0525(19) 0.142(4) -0.062(2) -0.042(2) 0.0161(16)
F11 0.061(3) 0.080(3) 0.121(4) -0.027(3) 0.004(3) -0.038(2)
F12 0.087(3) 0.0489(18) 0.121(4) -0.028(2) -0.071(3) 0.0101(18)
F13 0.0322(16) 0.0250(12) 0.0630(19) 0.0094(12) -0.0119(13) -0.0019(11)
F14 0.0380(16) 0.0412(14) 0.0334(14) -0.0106(11) -0.0090(11) -0.0013(11)
F15 0.0259(15) 0.0507(15) 0.0358(14) -0.0070(12) 0.0011(11) 0.0141(11)
F16 0.075(2) 0.0249(12) 0.0395(16) 0.0035(11) 0.0019(15) -0.0075(13)
F17 0.0276(15) 0.0587(17) 0.0300(14) 0.0097(12) 0.0083(11) 0.0021(12)
F18 0.0342(16) 0.0520(15) 0.0210(12) 0.0063(11) -0.0026(10) -0.0060(12)
F19 0.077(2) 0.0496(16) 0.0411(17) -0.0264(14) 0.0253(17) -0.0143(15)
F20 0.064(3) 0.143(4) 0.063(2) -0.069(3) -0.0224(19) 0.007(3)
F21 0.142(4) 0.0523(19) 0.0453(19) -0.0289(16) 0.029(2) -0.049(2)
F22A 0.075(3) 0.0511(19) 0.0327(18) -0.0101(15) 0.0213(17) -0.041(2)
F23A 0.071(3) 0.0484(18) 0.0344(19) -0.0037(14) 0.0276(18) 0.0067(17)
F24A 0.046(2) 0.074(3) 0.0267(17) 0.0205(18) -0.0051(14) -0.0106(17)
F22B 0.065(8) 0.029(4) 0.024(7) 0.008(5) 0.011(7) -0.004(5)
F23B 0.036(3) 0.063(8) 0.040(7) 0.006(7) 0.009(5) -0.007(5)
F24B 0.062(8) 0.054(7) 0.018(6) -0.006(6) 0.000(6) -0.009(7)
F25 0.0329(15) 0.0335(12) 0.0324(13) -0.0146(10) 0.0024(10) -0.0011(10)
F26 0.0358(16) 0.0446(14) 0.0454(16) -0.0214(13) -0.0137(12) 0.0005(12)
F27 0.0520(18) 0.0223(11) 0.0384(15) -0.0032(10) 0.0088(13) -0.0104(11)
F28A 0.039(3) 0.102(5) 0.120(4) -0.071(4) -0.037(3) 0.041(3)
F29A 0.053(3) 0.073(3) 0.084(3) -0.007(2) 0.038(2) 0.016(3)
F30A 0.040(3) 0.040(2) 0.146(5) -0.055(3) 0.024(3) -0.0021(19)
F28B 0.034(6) 0.039(4) 0.093(6) -0.003(4) 0.022(6) 0.009(4)
F29B 0.032(4) 0.037(4) 0.098(7) -0.037(5) 0.007(5) -0.005(4)
F30B 0.037(6) 0.100(8) 0.069(4) -0.046(4) -0.010(5) 0.027(6)
F31 0.0283(17) 0.0676(19) 0.062(2) -0.0216(16) -0.0174(14) 0.0116(14)
F32 0.0406(18) 0.0603(16) 0.0258(14) 0.0015(12) 0.0085(12) 0.0228(13)
F33 0.0425(17) 0.0294(12) 0.0461(16) 0.0012(11) 0.0098(13) 0.0129(11)
F34 0.0288(17) 0.070(2) 0.059(2) 0.0251(16) -0.0001(14) -0.0092(15)
F35 0.0449(18) 0.0268(12) 0.0457(17) 0.0098(11) 0.0127(13) -0.0020(11)
F36 0.094(3) 0.0539(17) 0.0307(16) -0.0127(14) 0.0312(17) -0.0293(18)
Co1 0.0237(4) 0.0216(3) 0.0183(3) -0.0023(2) 0.0020(2) -0.0004(2)
Co2 0.0223(4) 0.0209(3) 0.0154(3) -0.0004(2) -0.0005(2) 0.0001(2)

loop_
_atom_type_symbol
_atom_type_description
_atom_type_scat_dispersion_real
_atom_type_scat_dispersion_imag
_atom_type_scat_source
C C 0.0181 0.0091 'International Tables Vol C Tables 4.2.6.8 and 6.1.1.4'
H H 0.0000 0.0000 'International Tables Vol C Tables 4.2.6.8 and 6.1.1.4'
Co Co -2.3653 3.6143 'International Tables Vol C Tables 4.2.6.8 and 6.1.1.4'
F F 0.0727 0.0534 'International Tables Vol C Tables 4.2.6.8 and 6.1.1.4'
N N 0.0311 0.0180 'International Tables Vol C Tables 4.2.6.8 and 6.1.1.4'
O O 0.0492 0.0322 'International Tables Vol C Tables 4.2.6.8 and 6.1.1.4'

loop_
_geom_angle_atom_site_label_1
_geom_angle_atom_site_label_2
_geom_angle_atom_site_label_3
_geom_angle
F1 C1 F3 107.2(4)
F1 C1 F2 107.3(3)
F3 C1 F2 106.9(3)
F1 C1 C2 112.7(3)
F3 C1 C2 111.4(3)
F2 C1 C2 111.0(4)
O1 C2 C3 128.4(4)
O1 C2 C1 115.0(4)
C3 C2 C1 116.5(3)
C2 C3 C4 122.6(4)
C2 C3 H3 118.7
C4 C3 H3 118.7
O2 C4 C3 129.5(4)
O2 C4 C5 112.8(4)
C3 C4 C5 117.7(4)
F4 C5 F6 107.1(5)
F4 C5 F5 109.5(5)
F6 C5 F5 105.4(4)
F4 C5 C4 113.7(4)
F6 C5 C4 111.0(4)
F5 C5 C4 109.8(4)
F8 C6 F9 107.8(4)
F8 C6 F7 106.1(4)
F9 C6 F7 105.8(4)
F8 C6 C7 111.2(4)
F9 C6 C7 114.4(4)
F7 C6 C7 111.1(3)
O3 C7 C8 129.2(4)
O3 C7 C6 113.4(4)
C8 C7 C6 117.4(4)
C9 C8 C7 121.1(4)
C9 C8 H8 119.4
C7 C8 H8 119.4
O4 C9 C8 129.3(4)
O4 C9 C10 113.5(4)
C8 C9 C10 117.2(4)
F12 C10 F10 110.2(6)
F12 C10 F11 104.1(6)
F10 C10 F11 105.0(4)
F12 C10 C9 113.2(4)
F10 C10 C9 114.7(5)
F11 C10 C9 108.7(5)
F13 C11 F14 106.6(4)
F13 C11 F15 107.3(3)
F14 C11 F15 106.0(3)
F13 C11 C12 113.1(3)
F14 C11 C12 110.6(3)
F15 C11 C12 112.8(3)
O5 C12 C13 128.2(4)
O5 C12 C11 114.9(3)
C13 C12 C11 116.9(3)
C14 C13 C12 123.2(4)
C14 C13 H13 118.4
C12 C13 H13 118.4
O6 C14 C13 129.0(3)
O6 C14 C15 113.4(4)
C13 C14 C15 117.6(4)
F18 C15 F16 107.9(4)
F18 C15 F17 107.4(3)
F16 C15 F17 107.2(3)
F18 C15 C14 111.5(3)
F16 C15 C14 110.2(3)
F17 C15 C14 112.6(4)
F21 C16 F20 110.0(5)
F21 C16 F19 107.3(4)
F20 C16 F19 105.4(5)
F21 C16 C17 113.8(4)
F20 C16 C17 109.7(4)
F19 C16 C17 110.4(4)
O7 C17 C18 128.7(4)
O7 C17 C16 113.4(4)
C18 C17 C16 117.9(4)
C19 C18 C17 121.0(4)
C19 C18 H18 119.5
C17 C18 H18 119.5
O8 C19 C18 129.7(3)
O8 C19 C20 113.0(3)
C18 C19 C20 117.2(3)
F24B C20 F23B 110.9(12)
F24B C20 F22A 127.8(10)
F23B C20 F22A 58.5(10)
F23B C20 F24A 134.3(9)
F22A C20 F24A 109.9(4)
F24B C20 F23A 68.4(11)
F23B C20 F23A 50.6(10)
F22A C20 F23A 105.9(4)
F24A C20 F23A 104.4(4)
F24B C20 F22B 105.1(11)
F23B C20 F22B 104.4(11)
F22A C20 F22B 46.8(10)
F24A C20 F22B 71.4(10)
F23A C20 F22B 141.9(8)
F24B C20 C19 116.0(10)
F23B C20 C19 112.6(9)
F22A C20 C19 114.5(3)
F24A C20 C19 112.0(3)
F23A C20 C19 109.5(3)
F22B C20 C19 106.8(8)
F27 C21 F25 108.0(3)
F27 C21 F26 107.0(3)
F25 C21 F26 107.0(3)
F27 C21 C22 110.9(3)
F25 C21 C22 111.3(3)
F26 C21 C22 112.4(3)
O9 C22 C23 128.1(4)
O9 C22 C21 114.7(3)
C23 C22 C21 117.2(4)
C22 C23 C24 122.6(4)
C22 C23 H23 118.7
C24 C23 H23 118.7
O10 C24 C23 129.2(4)
O10 C24 C25 114.5(4)
C23 C24 C25 116.2(4)
F29B C25 F30A 123.1(8)
F30A C25 F28A 111.8(6)
F29B C25 F30B 104.9(9)
F30A C25 F30B 61.7(8)
F28A C25 F30B 131.9(7)
F29B C25 F28B 108.0(9)
F28A C25 F28B 79.9(8)
F30B C25 F28B 102.5(9)
F29B C25 F29A 66.1(8)
F30A C25 F29A 107.4(5)
F28A C25 F29A 100.6(5)
F30B C25 F29A 48.7(7)
F28B C25 F29A 141.3(7)
F29B C25 C24 120.6(7)
F30A C25 C24 114.9(4)
F28A C25 C24 112.5(4)
F30B C25 C24 112.4(6)
F28B C25 C24 106.8(6)
F29A C25 C24 108.4(4)
F32 C26 F33 106.8(4)
F32 C26 F31 106.7(4)
F33 C26 F31 107.3(4)
F32 C26 C27 111.2(3)
F33 C26 C27 113.8(3)
F31 C26 C27 110.6(4)
O11 C27 C28 128.8(4)
O11 C27 C26 113.3(3)
C28 C27 C26 117.9(3)
C29 C28 C27 121.6(3)
C29 C28 H28 119.2
C27 C28 H28 119.2
O12 C29 C28 129.2(3)
O12 C29 C30 112.7(3)
C28 C29 C30 118.1(3)
F34 C30 F36 108.5(4)
F34 C30 F35 106.3(4)
F36 C30 F35 106.6(4)
F34 C30 C29 111.3(4)
F36 C30 C29 110.5(4)
F35 C30 C29 113.5(3)
N1 C31 N2 109.0(4)
N1 C31 H31 125.5
N2 C31 H31 125.5
C33 C32 N2 107.1(4)
C33 C32 H32 126.5
N2 C32 H32 126.5
C32 C33 N1 107.5(4)
C32 C33 H33 126.2
N1 C33 H33 126.2
N1 C34 H34A 109.5
N1 C34 H34B 109.5
H34A C34 H34B 109.5
N1 C34 H34C 109.5
H34A C34 H34C 109.5
H34B C34 H34C 109.5
N2 C35 C36 112.6(3)
N2 C35 H35A 109.1
C36 C35 H35A 109.1
N2 C35 H35B 109.1
C36 C35 H35B 109.1
H35A C35 H35B 107.8
C35 C36 C37 111.9(4)
C35 C36 H36A 109.2
C37 C36 H36A 109.2
C35 C36 H36B 109.2
C37 C36 H36B 109.2
H36A C36 H36B 107.9
C36 C37 C38 112.3(4)
C36 C37 H37A 109.1
C38 C37 H37A 109.1
C36 C37 H37B 109.1
C38 C37 H37B 109.1
H37A C37 H37B 107.9
C37 C38 H38A 109.5
C37 C38 H38B 109.5
H38A C38 H38B 109.5
C37 C38 H38C 109.5
H38A C38 H38C 109.5
H38B C38 H38C 109.5
N4 C39 N3 109.1(4)
N4 C39 H39 125.5
N3 C39 H39 125.5
C41 C40 N3 107.3(5)
C41 C40 H40 126.3
N3 C40 H40 126.3
C40 C41 N4 106.7(4)
C40 C41 H41 126.6
N4 C41 H41 126.6
N3 C42 H42A 109.5
N3 C42 H42B 109.5
H42A C42 H42B 109.5
N3 C42 H42C 109.5
H42A C42 H42C 109.5
H42B C42 H42C 109.5
C44A C43 N4 119.9(6)
N4 C43 C44B 103.5(7)
C44A C43 H43A 107.3
N4 C43 H43A 107.3
C44B C43 H43A 135.0
C44A C43 H43B 107.3
N4 C43 H43B 107.3
C44B C43 H43B 94.0
H43A C43 H43B 106.9
C43 C44A C45A 114.7(8)
C43 C44A H44A 108.6
C45A C44A H44A 108.6
C43 C44A H44B 108.6
C45A C44A H44B 108.6
H44A C44A H44B 107.6
C44A C45A C46A 116.4(9)
C44A C45A H45A 108.2
C46A C45A H45A 108.2
C44A C45A H45B 108.2
C46A C45A H45B 108.2
H45A C45A H45B 107.3
C45B C44B C43 116.0(11)
C45B C44B H44C 108.3
C43 C44B H44C 108.3
C45B C44B H44D 108.3
C43 C44B H44D 108.3
H44C C44B H44D 107.4
C46B C45B C44B 112.0(13)
C46B C45B H45C 109.2
C44B C45B H45C 109.2
C46B C45B H45D 109.2
C44B C45B H45D 109.2
H45C C45B H45D 107.9
C45B C46B H46D 109.5
C45B C46B H46E 109.5
H46D C46B H46E 109.5
C45B C46B H46F 109.5
H46D C46B H46F 109.5
H46E C46B H46F 109.5
C31 N1 C33 108.2(4)
C31 N1 C34 125.5(4)
C33 N1 C34 126.3(4)
C31 N2 C32 108.2(4)
C31 N2 C35 125.6(4)
C32 N2 C35 126.1(3)
C39 N3 C40 108.7(5)
C39 N3 C42 125.7(4)
C40 N3 C42 125.6(5)
C39 N4 C41 108.2(5)
C39 N4 C43 125.6(5)
C41 N4 C43 126.2(5)
C2 O1 Co1 125.1(3)
C4 O2 Co1 124.9(3)
C7 O3 Co1 125.1(3)
C9 O4 Co1 124.4(3)
C12 O5 Co1 122.9(3)
C14 O6 Co1 123.2(3)
C17 O7 Co2 126.0(3)
C19 O8 Co2 125.0(2)
C22 O9 Co2 124.8(2)
C24 O10 Co2 123.4(3)
C27 O11 Co2 124.7(3)
C29 O12 Co2 124.2(2)
O2 Co1 O6 177.55(11)
O2 Co1 O4 93.29(11)
O6 Co1 O4 88.94(11)
O2 Co1 O3 92.73(11)
O6 Co1 O3 88.37(11)
O4 Co1 O3 87.70(12)
O2 Co1 O1 88.31(11)
O6 Co1 O1 89.42(11)
O4 Co1 O1 176.95(11)
O3 Co1 O1 94.82(12)
O2 Co1 O5 90.74(11)
O6 Co1 O5 88.46(11)
O4 Co1 O5 84.55(12)
O3 Co1 O5 171.68(11)
O1 Co1 O5 92.83(11)
O7 Co2 O9 176.93(12)
O7 Co2 O8 87.59(11)
O9 Co2 O8 90.94(11)
O7 Co2 O12 91.00(11)
O9 Co2 O12 90.57(11)
O8 Co2 O12 177.48(13)
O7 Co2 O11 96.60(12)
O9 Co2 O11 86.12(12)
O8 Co2 O11 91.03(11)
O12 Co2 O11 87.06(11)
O7 Co2 O10 89.33(12)
O9 Co2 O10 88.18(12)
O8 Co2 O10 97.12(11)
O12 Co2 O10 84.94(11)
O11 Co2 O10 170.12(10)

loop_
_geom_bond_atom_site_label_1
_geom_bond_atom_site_label_2
_geom_bond_distance
C1 F1 1.327(5)
C1 F3 1.335(6)
C1 F2 1.340(5)
C1 C2 1.541(6)
C2 O1 1.258(5)
C2 C3 1.378(6)
C3 C4 1.385(6)
C3 H3 0.9500
C4 O2 1.253(5)
C4 C5 1.548(6)
C5 F4 1.313(6)
C5 F6 1.333(7)
C5 F5 1.336(7)
C6 F8 1.312(5)
C6 F9 1.327(5)
C6 F7 1.343(6)
C6 C7 1.532(7)
C7 O3 1.249(5)
C7 C8 1.405(6)
C8 C9 1.393(7)
C8 H8 0.9500
C9 O4 1.251(5)
C9 C10 1.538(7)
C10 F12 1.298(7)
C10 F10 1.319(6)
C10 F11 1.363(8)
C11 F13 1.326(5)
C11 F14 1.339(5)
C11 F15 1.344(5)
C11 C12 1.521(6)
C12 O5 1.258(5)
C12 C13 1.401(6)
C13 C14 1.382(7)
C13 H13 0.9500
C14 O6 1.259(5)
C14 C15 1.547(5)
C15 F18 1.319(6)
C15 F16 1.328(5)
C15 F17 1.333(5)
C16 F21 1.317(6)
C16 F20 1.328(8)
C16 F19 1.332(5)
C16 C17 1.538(6)
C17 O7 1.260(5)
C17 C18 1.392(6)
C18 C19 1.385(6)
C18 H18 0.9500
C19 O8 1.257(5)
C19 C20 1.547(5)
C20 F24B 1.292(9)
C20 F23B 1.300(9)
C20 F22A 1.309(5)
C20 F24A 1.314(5)
C20 F23A 1.347(5)
C20 F22B 1.348(9)
C21 F27 1.329(5)
C21 F25 1.333(5)
C21 F26 1.338(6)
C21 C22 1.532(6)
C22 O9 1.256(5)
C22 C23 1.391(6)
C23 C24 1.398(6)
C23 H23 0.9500
C24 O10 1.238(5)
C24 C25 1.529(6)
C25 F29B 1.262(8)
C25 F30A 1.267(5)
C25 F28A 1.323(6)
C25 F30B 1.335(8)
C25 F28B 1.341(8)
C25 F29A 1.344(6)
C26 F32 1.329(5)
C26 F33 1.333(5)
C26 F31 1.335(6)
C26 C27 1.530(6)
C27 O11 1.248(5)
C27 C28 1.404(5)
C28 C29 1.378(6)
C28 H28 0.9500
C29 O12 1.256(5)
C29 C30 1.542(5)
C30 F34 1.318(6)
C30 F36 1.319(6)
C30 F35 1.333(5)
C31 N1 1.321(6)
C31 N2 1.339(5)
C31 H31 0.9500
C32 C33 1.352(7)
C32 N2 1.365(6)
C32 H32 0.9500
C33 N1 1.370(6)
C33 H33 0.9500
C34 N1 1.461(6)
C34 H34A 0.9800
C34 H34B 0.9800
C34 H34C 0.9800
C35 N2 1.477(6)
C35 C36 1.502(7)
C35 H35A 0.9900
C35 H35B 0.9900
C36 C37 1.522(6)
C36 H36A 0.9900
C36 H36B 0.9900
C37 C38 1.536(8)
C37 H37A 0.9900
C37 H37B 0.9900
C38 H38A 0.9800
C38 H38B 0.9800
C38 H38C 0.9800
C39 N4 1.316(7)
C39 N3 1.318(7)
C39 H39 0.9500
C40 C41 1.334(9)
C40 N3 1.375(6)
C40 H40 0.9500
C41 N4 1.394(6)
C41 H41 0.9500
C42 N3 1.452(8)
C42 H42A 0.9800
C42 H42B 0.9800
C42 H42C 0.9800
C43 C44A 1.471(8)
C43 N4 1.475(8)
C43 C44B 1.540(10)
C43 H43A 0.9900
C43 H43B 0.9900
C44A C45A 1.491(9)
C44A H44A 0.9900
C44A H44B 0.9900
C45A C46A 1.499(9)
C45A H45A 0.9900
C45A H45B 0.9900
C46A H46A 0.9800
C46A H46B 0.9800
C46A H46C 0.9800
C44B C45B 1.500(10)
C44B H44C 0.9900
C44B H44D 0.9900
C45B C46B 1.494(10)
C45B H45C 0.9900
C45B H45D 0.9900
C46B H46D 0.9800
C46B H46E 0.9800
C46B H46F 0.9800
O1 Co1 2.073(3)
O2 Co1 2.053(3)
O3 Co1 2.073(3)
O4 Co1 2.067(3)
O5 Co1 2.082(3)
O6 Co1 2.065(3)
O7 Co2 2.047(3)
O8 Co2 2.068(2)
O9 Co2 2.052(3)
O10 Co2 2.087(3)
O11 Co2 2.076(3)
O12 Co2 2.073(2)
